data_2242077
loop_
_publ_author_name
'Ivashevskaya, Svetlana N.'

_publ_section_title
;
 Crystal structure of Pigment Red 254 from X-ray powder diffraction data
;
_journal_coeditor_code LH5832
_journal_issue 4
_journal_name_full 'Acta Crystallographica Section E'
_journal_page_first 507
_journal_page_last 510
_journal_paper_doi 10.1107/S2056989017003309
_journal_volume 73
_journal_year 2017
_chemical_formula_iupac 'C18 H10 Cl2 N2 O2'
_chemical_formula_moiety 'C18 H10 Cl2 N2 O2'
_chemical_formula_sum 'C18 H10 Cl2 N2 O2'
_chemical_formula_weight 357.19
_chemical_name_common 'Pigment Red 254'
_chemical_name_systematic
;
3,6-Bis(4-chlorophenyl)-2,5-dihydropyrrolo[3,4-<i>c</i>]pyrrole-1,4-dione
;
_space_group_crystal_system triclinic
_space_group_IT_number 2
_space_group_name_Hall '-P 1'
_space_group_name_H-M_alt 'P -1'
_symmetry_space_group_name_Hall '-P 1'
_symmetry_space_group_name_H-M 'P -1'
_cell_angle_alpha 92.773(3)
_cell_angle_beta 94.656(3)
_cell_angle_gamma 99.627(2)
_cell_formula_units_Z 1
_cell_length_a 3.8710(10)
_cell_length_b 6.5530(10)
_cell_length_c 15.2920(10)
_cell_measurement_temperature 293(2)
_cell_measurement_theta_max 60.00
_cell_measurement_theta_min 2.00
_cell_volume 380.42(12)
_computing_cell_refinement
;
<i>TOPAS-Academic</i> (Coelho, 2007)
;
_computing_data_collection
;
<i>WINX^POW^</i> (Stoe & Cie, 2004)
;
_computing_data_reduction
;
<i>DASH3.1</i> (David <i>et al.</i>, 2006)
;
_computing_molecular_graphics
;
<i>Mercury</i> (Macrae <i>et al.</i>, 2008)
;
_computing_structure_refinement
;
<i>TOPAS-Academic</i> (Coelho, 2007)
;
_computing_structure_solution
;
<i>DASH3.1</i> (David <i>et al.</i>, 2006)
;
_diffrn_ambient_temperature 293(2)
_diffrn_measurement_device_type 'Stoe Stadi-P with linear PSD'
_diffrn_measurement_method \q/2\q
_diffrn_radiation_monochromator 'primary focussing, Ge 111'
_diffrn_radiation_type 'Cu K\a~1~'
_diffrn_radiation_wavelength 1.54056
_exptl_crystal_density_diffrn 1.57
_exptl_crystal_density_method 'not measured'
_pd_calc_method 'Rietveld Refinement'
_pd_char_colour red
_pd_char_particle_morphology powder
_pd_meas_2theta_range_inc 0.01
_pd_meas_2theta_range_max 60.00
_pd_meas_2theta_range_min 2.00
_pd_meas_number_of_points 5800
_pd_meas_scan_method step
_pd_proc_2theta_range_inc 0.01
_pd_proc_2theta_range_max 60.00
_pd_proc_2theta_range_min 2.00
_pd_proc_info_excluded_regions none
_pd_proc_ls_background_function 'Chebyshev function with 20 terms'
_pd_proc_ls_pref_orient_corr
;
March--Dollase formula (Dollase, 1986), (001) direction
;
_pd_proc_ls_profile_function 'fundamental parameters'
_pd_proc_ls_prof_R_factor 6.506
_pd_proc_ls_prof_wR_expected 7.467
_pd_proc_ls_prof_wR_factor 8.578
_pd_spec_mounting 'sample was prepared between two polyacetate films'
_pd_spec_mount_mode transmission
_pd_spec_shape flat_sheet
_pd_spec_size_axial 10
_pd_spec_size_equat 10
_pd_spec_size_thick 1
_refine_ls_extinction_method none
_refine_ls_goodness_of_fit_all 1.149
_refine_ls_hydrogen_treatment refall
_refine_ls_matrix_type fullcycle
_refine_ls_number_constraints 0
_refine_ls_number_parameters 115
_refine_ls_number_restraints 44
_refine_ls_shift/su_max 0.001
_refine_ls_structure_factor_coef Inet
_refine_ls_weighting_details w=1/\s[Y~obs~)^2^
_refine_ls_weighting_scheme sigma
_cod_data_source_file lh5832sup1.cif
_cod_data_source_block I
_cod_original_cell_volume 380.45(3)
_cod_database_code 2242077

loop_
_space_group_symop_operation_xyz
x,y,z
-x,-y,-z

loop_
_atom_site_type_symbol
_atom_site_label
_atom_site_fract_x
_atom_site_fract_y
_atom_site_fract_z
_atom_site_U_iso_or_equiv
_atom_site_occupancy
C C1 0.8418(7) 0.4738(6) 0.6911(3) 0.05373 1
C C2 0.7516(10) 0.2631(7) 0.7088(3) 0.05373 1
C C3 0.8543(9) 0.1967(6) 0.7905(3) 0.05373 1
C C4 1.0452(8) 0.3351(7) 0.8528(3) 0.05373 1
C C5 1.1403(8) 0.5402(7) 0.8377(3) 0.05373 1
C C6 1.0380(9) 0.6065(7) 0.7573(3) 0.05373 1
C C7 0.7380(7) 0.5404(6) 0.6038(3) 0.05373 1
C C8 0.4818(10) 0.5527(8) 0.4587(4) 0.05373 1
C C9 0.8702(6) 0.7478(4) 0.5715(2) 0.05373 1
H H2 0.606(5) 0.157(2) 0.6614(15) 0.06447 1
H H3 0.796(4) 0.039(2) 0.8095(13) 0.06447 1
H H5 1.286(4) 0.644(2) 0.8892(16) 0.06447 1
H H6 1.113(4) 0.767(2) 0.7484(14) 0.06447 1
H H7 0.774(5) 0.879(2) 0.4529(17) 0.06447 1
O O1 1.0679(7) 0.8859(6) 0.6108(3) 0.05373 1
N N1 0.7025(7) 0.7478(5) 0.4806(3) 0.05373 1
Cl Cl1 1.1601(7) 0.2385(4) 0.9528(3) 0.05373 1

loop_
_atom_type_symbol
_atom_type_description
_atom_type_scat_dispersion_real
_atom_type_scat_dispersion_imag
_atom_type_scat_source
O O 0.0492 0.0322 'International Tables Vol C Tables 4.2.6.8 and 6.1.1.4'
N N 0.0311 0.0180 'International Tables Vol C Tables 4.2.6.8 and 6.1.1.4'
C C 0.0181 0.0091 'International Tables Vol C Tables 4.2.6.8 and 6.1.1.4'
H H 0.0000 0.0000 'International Tables Vol C Tables 4.2.6.8 and 6.1.1.4'

loop_
_geom_angle_atom_site_label_1
_geom_angle_atom_site_label_2
_geom_angle_atom_site_label_3
_geom_angle
_geom_angle_publ_flag
C2 C1 C6 117.3(4) no
C2 C1 C7 119.3(3) no
C6 C1 C7 123.4(3) no
C1 C2 C3 120.0(3) no
C1 C6 C5 122.5(4) no
C1 C7 C9 124.4(3) no
C2 C3 C4 119.8(4) no
C6 C5 C4 118.5(4) no
C3 C4 C5 121.8(4) no
C1 C2 H2 120.0(10) no
C3 C2 H2 119.7(9) no
C1 C6 H6 121.0(10) no
C5 C6 H6 116.0(10) no
C2 C3 H3 125.0(10) no
C4 C3 H3 115.0(10) no
C6 C5 H5 122.0(10) no
C4 C5 H5 119.0(10) no
C7 C9 O1 126.8(4) no
C7 C9 N1 106.4(2) no
C9 N1 C8 108.8(4) no
O1 C9 N1 126.8(3) no
C3 C4 Cl1 116.6(4) no
C5 C4 Cl1 121.6(3) no
C9 N1 H7 113.0(10) no
C8 N1 H7 138.0(10) no

loop_
_geom_bond_atom_site_label_1
_geom_bond_atom_site_label_2
_geom_bond_distance
_geom_bond_publ_flag
C1 C2 1.411(6) no
C1 C6 1.388(5) no
C1 C7 1.470(6) no
C2 C3 1.392(6) no
C3 C4 1.362(6) no
C4 C5 1.369(6) no
C5 C6 1.374(6) no
C7 C9 1.492(5) no
C2 H2 1.04(2) no
C3 H3 1.08(2) no
C5 H5 1.07(2) no
C6 H6 1.060(10) no
C9 O1 1.186(4) no
C9 N1 1.485(5) no
N1 C8 1.422(5) no
N1 H7 0.98(2) no
C4 Cl1 1.736(6) no

loop_
_geom_hbond_atom_site_label_D
_geom_hbond_atom_site_label_H
_geom_hbond_atom_site_label_A
_geom_hbond_site_symmetry_A
_geom_hbond_distance_DH
_geom_hbond_distance_HA
_geom_hbond_distance_DA
_geom_hbond_angle_DHA
N1 H7 O1 2_776 0.985(17) 1.904(18) 2.884(5) 173(2)
C2 H2 O1 1_445 1.04(2) 2.542(18) 3.489(6) 151.2(16)
C2 H2 N1 2_666 1.04(2) 2.55(2) 3.255(6) 124.8(11)
C6 H6 O1 . 1.062(14) 2.28(2) 2.959(6) 119.9(14)

_cod_database_fobs_code 2242077
